data_2013243
loop_
_publ_author_name
'Johnsson, Mats'
'T\"ornroos, Karl W.'

_publ_section_title
;
 A synthetic zinc tellurium oxochloride, Zn~2~(TeO~3~)Cl~2~
;
_journal_issue 6
_journal_name_full 'Acta Crystallographica Section C'
_journal_page_first i53
_journal_page_last i54
_journal_paper_doi 10.1107/S0108270103009715
_journal_volume 59
_journal_year 2003
_chemical_formula_iupac 'Zn2 (Te O3) Cl2'
_chemical_formula_moiety 'Cl2 O3 Te Zn2'
_chemical_formula_sum 'Cl2 O3 Te Zn2'
_chemical_formula_weight 377.24
_chemical_name_common 'zinc tellurium oxochloride'
_chemical_name_systematic
;
dizinc tellurium dichloride trioxide
;
_space_group_IT_number 56
_symmetry_cell_setting orthorhombic
_symmetry_space_group_name_Hall '-P 2ab 2ac'
_symmetry_space_group_name_H-M 'P c c n'
_atom_sites_solution_hydrogens geom
_atom_sites_solution_primary direct
_atom_sites_solution_secondary difmap
_audit_creation_method SHELXL-97
_cell_angle_alpha 90.00
_cell_angle_beta 90.00
_cell_angle_gamma 90.00
_cell_formula_units_Z 8
_cell_length_a 10.4467(9)
_cell_length_b 15.4969(13)
_cell_length_c 7.6471(6)
_cell_measurement_reflns_used 5733
_cell_measurement_temperature 123(2)
_cell_measurement_theta_max 32.53
_cell_measurement_theta_min 2.35
_cell_volume 1238.00(18)
_computing_cell_refinement 'SAINT (Bruker, 2001)'
_computing_data_collection 'SMART (Bruker, 1999)'
_computing_data_reduction SAINT
_computing_molecular_graphics 'DIAMOND (Brandenburg, 2000)'
_computing_publication_material 'SHELXTL/PC (Sheldrick, 2001a) and PLATON (Spek, 2003)'
_computing_structure_refinement 'SHELXL97 (Sheldrick, 2001b)'
_computing_structure_solution 'SHELXS97 (Sheldrick, 1990)'
_diffrn_ambient_temperature 123(2)
_diffrn_measured_fraction_theta_full 0.992
_diffrn_measured_fraction_theta_max 0.992
_diffrn_measurement_device_type 'Bruker SMART 2K CCD'
_diffrn_measurement_method '\w scans'
_diffrn_radiation_monochromator graphite
_diffrn_radiation_source 'normal-focus sealed tube'
_diffrn_radiation_type MoK\a
_diffrn_radiation_wavelength 0.71073
_diffrn_reflns_av_R_equivalents 0.0364
_diffrn_reflns_av_sigmaI/netI 0.0208
_diffrn_reflns_limit_h_max 15
_diffrn_reflns_limit_h_min -15
_diffrn_reflns_limit_k_max 23
_diffrn_reflns_limit_k_min -23
_diffrn_reflns_limit_l_max 11
_diffrn_reflns_limit_l_min -11
_diffrn_reflns_number 20130
_diffrn_reflns_theta_full 32.63
_diffrn_reflns_theta_max 32.63
_diffrn_reflns_theta_min 2.35
_diffrn_standards_decay_% 0
_diffrn_standards_interval_time 0
_diffrn_standards_number 440
_exptl_absorpt_coefficient_mu 13.140
_exptl_absorpt_correction_T_max 0.7086
_exptl_absorpt_correction_T_min 0.0350
_exptl_absorpt_correction_type numerical
_exptl_absorpt_process_details '(SHELXTL/PC (Sheldrick, 2001a) and PLATON (Spek, 2003)'
_exptl_crystal_colour colourless
_exptl_crystal_density_diffrn 4.048
_exptl_crystal_density_method 'not measured'
_exptl_crystal_description plate
_exptl_crystal_F_000 1360
_exptl_crystal_size_max 0.330
_exptl_crystal_size_mid 0.312
_exptl_crystal_size_min 0.026
_refine_diff_density_max 0.777
_refine_diff_density_min -0.853
_refine_ls_extinction_method none
_refine_ls_goodness_of_fit_ref 1.255
_refine_ls_hydrogen_treatment none
_refine_ls_matrix_type full
_refine_ls_number_parameters 73
_refine_ls_number_reflns 2248
_refine_ls_number_restraints 0
_refine_ls_restrained_S_all 1.255
_refine_ls_R_factor_all 0.0175
_refine_ls_R_factor_gt 0.0158
_refine_ls_shift/su_max 0.002
_refine_ls_shift/su_mean 0.000
_refine_ls_structure_factor_coef Fsqd
_refine_ls_weighting_details 'calc w=1/[\s^2^(Fo^2^)+(0.0156P)^2^] where P=(Fo^2^+2Fc^2^)/3'
_refine_ls_weighting_scheme calc
_refine_ls_wR_factor_gt 0.0382
_refine_ls_wR_factor_ref 0.0386
_reflns_number_gt 2119
_reflns_number_total 2248
_reflns_threshold_expression I>2\s(I)
_cod_data_source_file bc1017.cif
_cod_data_source_block I
_cod_database_code 2013243
_cod_database_fobs_code 2013243

loop_
_symmetry_equiv_pos_as_xyz
'x, y, z'
'-x+1/2, -y+1/2, z'
'-x, y+1/2, -z+1/2'
'x+1/2, -y, -z+1/2'
'-x, -y, -z'
'x-1/2, y-1/2, -z'
'x, -y-1/2, z-1/2'
'-x-1/2, y, z-1/2'

loop_
_atom_site_label
_atom_site_fract_x
_atom_site_fract_y
_atom_site_fract_z
_atom_site_U_iso_or_equiv
_atom_site_adp_type
_atom_site_calc_flag
_atom_site_refinement_flags
_atom_site_occupancy
_atom_site_disorder_assembly
_atom_site_disorder_group
_atom_site_type_symbol
Te 0.027310(10) 0.402129(7) 0.206734(14) 0.00851(4) Uani d . 1 . . Te
Zn1 -0.00533(2) 0.611195(14) 0.34136(3) 0.01034(5) Uani d . 1 . . Zn
Zn2 0.262829(19) 0.472915(13) 0.39691(3) 0.01050(5) Uani d . 1 . . Zn
Cl1 -0.08591(5) 0.71091(3) 0.16362(6) 0.01791(9) Uani d . 1 . . Cl
Cl2 0.20529(4) 0.62193(3) 0.42240(5) 0.01485(8) Uani d . 1 . . Cl
O1 0.08543(12) 0.41703(8) 0.43657(15) 0.0109(2) Uani d . 1 . . O
O2 0.18948(11) 0.44213(8) 0.14190(15) 0.0109(2) Uani d . 1 . . O
O3 -0.05712(12) 0.51026(8) 0.19405(15) 0.0110(2) Uani d . 1 . . O

loop_
_atom_site_aniso_label
_atom_site_aniso_U_11
_atom_site_aniso_U_22
_atom_site_aniso_U_33
_atom_site_aniso_U_12
_atom_site_aniso_U_13
_atom_site_aniso_U_23
Te 0.00795(6) 0.01028(6) 0.00730(6) 0.00006(3) -0.00070(3) -0.00087(3)
Zn1 0.01156(9) 0.01211(10) 0.00736(9) -0.00078(7) 0.00012(7) 0.00044(7)
Zn2 0.00824(9) 0.01573(10) 0.00752(9) -0.00144(7) -0.00034(6) 0.00048(6)
Cl1 0.0275(2) 0.01342(19) 0.01281(18) 0.00274(16) -0.00504(16) 0.00109(14)
Cl2 0.01096(18) 0.01445(18) 0.01915(19) -0.00067(14) -0.00075(14) -0.00190(14)
O1 0.0107(5) 0.0144(5) 0.0076(5) -0.0024(4) -0.0005(4) 0.0002(4)
O2 0.0087(5) 0.0165(6) 0.0076(5) -0.0004(4) 0.0000(4) -0.0002(4)
O3 0.0088(5) 0.0126(6) 0.0117(5) 0.0010(5) -0.0019(4) -0.0005(4)

loop_
_atom_type_symbol
_atom_type_description
_atom_type_scat_dispersion_real
_atom_type_scat_dispersion_imag
_atom_type_scat_source
O O 0.0106 0.0060 'International Tables Vol C Tables 4.2.6.8 and 6.1.1.4'
Cl Cl 0.1484 0.1585 'International Tables Vol C Tables 4.2.6.8 and 6.1.1.4'
Zn Zn 0.2839 1.4301 'International Tables Vol C Tables 4.2.6.8 and 6.1.1.4'
Te Te -0.5308 1.6751 'International Tables Vol C Tables 4.2.6.8 and 6.1.1.4'

loop_
_geom_angle_atom_site_label_1
_geom_angle_atom_site_label_2
_geom_angle_atom_site_label_3
_geom_angle_site_symmetry_1
_geom_angle_site_symmetry_3
_geom_angle
_geom_angle_publ_flag
O2 Te O1 . . 85.08(5) yes
O2 Te O3 . . 96.59(5) yes
O1 Te O3 . . 95.15(5) yes
O1 Zn1 O3 5_566 . 101.51(5) yes
O1 Zn1 Cl1 5_566 . 121.85(4) yes
O3 Zn1 Cl1 . . 95.55(4) yes
O1 Zn1 Cl2 5_566 . 101.15(4) yes
O3 Zn1 Cl2 . . 117.92(4) yes
Cl1 Zn1 Cl2 . . 118.575(19) yes
O2 Zn2 O3 8_656 4_565 96.98(5) yes
O2 Zn2 O1 8_656 . 89.19(5) yes
O3 Zn2 O1 4_565 . 159.71(5) yes
O2 Zn2 O2 8_656 . 152.57(7) yes
O3 Zn2 O2 4_565 . 92.76(5) yes
O1 Zn2 O2 . . 73.77(5) yes
O1 Zn2 Cl2 . . 99.61(4) yes
O2 Zn2 Cl2 8_656 . 102.52(4) yes
O2 Zn2 Cl2 . . 101.45(4) yes
O3 Zn2 Cl2 4_565 . 97.88(4) yes

loop_
_geom_bond_atom_site_label_1
_geom_bond_atom_site_label_2
_geom_bond_site_symmetry_2
_geom_bond_distance
_geom_bond_publ_flag
Te O1 . 1.8738(11) yes
Te O2 . 1.8708(12) yes
Te O3 . 1.8962(13) yes
Zn1 O1 5_566 1.9430(12) yes
Zn1 O3 . 2.0021(12) yes
Zn1 Cl1 . 2.2235(5) yes
Zn1 Cl2 . 2.2919(5) yes
Zn2 O1 . 2.0680(13) yes
Zn2 O2 . 2.1488(12) yes
Zn2 O2 8_656 1.9965(12) yes
Zn2 O3 4_565 2.0223(12) yes
Zn2 Cl2 . 2.3941(5) yes
